data_2101280
loop_
_publ_author_name
'Laube, T.'
'Schaller, E.'

_publ_section_title
;
 Redetermination of the crystal structure of
 3,5,7-trimethyl-1-adamantyl undecafluorodiantimonate(V)
;
_journal_issue 2
_journal_name_full 'Acta Crystallographica Section B'
_journal_page_first 177
_journal_page_last 181
_journal_paper_doi 10.1107/S0108768194012644
_journal_volume 51
_journal_year 1995
_chemical_formula_sum 'C13 H21 F11 Sb2'
_chemical_formula_weight 629.80
_chemical_name_systematic
;
 ?
;
_space_group_IT_number 61
_symmetry_cell_setting orthorhombic
_symmetry_space_group_name_Hall '-P 2ac 2ab'
_symmetry_space_group_name_H-M 'P b c a'
_audit_creation_method SHELXL
_cell_angle_alpha 90.00(4)
_cell_angle_beta 90.00(4)
_cell_angle_gamma 90.00(4)
_cell_formula_units_Z 8
_cell_length_a 11.527(6)
_cell_length_b 16.228(8)
_cell_length_c 20.450(8)
_cell_measurement_temperature 103(2)
_cell_volume 3825(3)
_computing_structure_refinement 'SHELXL-93 (Sheldrick, 1993)'
_computing_structure_solution 'SHELXS-86 (Sheldrick, 1990)'
_diffrn_ambient_temperature 293(2)
_diffrn_radiation_monochromator graphite
_diffrn_radiation_source 'fine-focus sealed tube'
_diffrn_radiation_type MoKa
_diffrn_radiation_wavelength 0.71069
_diffrn_reflns_av_R_equivalents 0.0000
_diffrn_reflns_av_sigmaI/netI 0.0327
_diffrn_reflns_limit_h_max 15
_diffrn_reflns_limit_h_min 0
_diffrn_reflns_limit_k_max 21
_diffrn_reflns_limit_k_min 0
_diffrn_reflns_limit_l_max 26
_diffrn_reflns_limit_l_min 0
_diffrn_reflns_number 4600
_diffrn_reflns_theta_max 27.96
_diffrn_reflns_theta_min 1.99
_exptl_absorpt_coefficient_mu 2.921
_exptl_crystal_density_diffrn 2.187
_exptl_crystal_F_000 2400
_refine_diff_density_max 2.971
_refine_diff_density_min -2.786
_refine_ls_extinction_coef 0.00058(11)
_refine_ls_extinction_method SHELXL
_refine_ls_goodness_of_fit_all 0.995
_refine_ls_goodness_of_fit_obs 1.034
_refine_ls_matrix_type full
_refine_ls_number_parameters 307
_refine_ls_number_reflns 4600
_refine_ls_number_restraints 24
_refine_ls_restrained_S_all 1.025
_refine_ls_restrained_S_obs 1.071
_refine_ls_R_factor_all 0.0574
_refine_ls_R_factor_obs 0.0452
_refine_ls_shift/esd_max 0.004
_refine_ls_shift/esd_mean 0.000
_refine_ls_structure_factor_coef Fsqd
_refine_ls_weighting_details 'w=1/[s^2^(Fo^2^)+( 0.0780P)^2^+19.4834P] where P=(Fo^2^+2Fc^2^)/3'
_refine_ls_weighting_scheme calc
_refine_ls_wR_factor_all 0.1289
_refine_ls_wR_factor_obs 0.1174
_reflns_number_observed 3593
_reflns_number_total 4600
_reflns_observed_criterion >2sigma(I)
_cod_data_source_file hu0423.cif
_cod_data_source_block trimad
_cod_depositor_comments
;
The following automatic conversions were performed:

'_refine_ls_weighting_scheme' value 'calc w=1/[s^2^(Fo^2^)+(
0.0780P)^2^+19.4834P] where P=(Fo^2^+2Fc^2^)/3' was changed to
'calc'. New tag '_refine_ls_weighting_details' was created. The value
of the new tag was set to 'w=1/[s^2^(Fo^2^)+( 0.0780P)^2^+19.4834P]
where P=(Fo^2^+2Fc^2^)/3'.

Automatic conversion script
Id: cif_fix_values 3143 2015-03-26 13:38:13Z robertas 
;
_cod_original_cell_volume 3825.(3)
_cod_original_sg_symbol_H-M 'P bca'
_cod_database_code 2101280

loop_
_symmetry_equiv_pos_as_xyz
'x, y, z'
'-x+1/2, -y, z+1/2'
'-x, y+1/2, -z+1/2'
'x+1/2, -y+1/2, -z'
'-x, -y, -z'
'x-1/2, y, -z-1/2'
'x, -y-1/2, z-1/2'
'-x-1/2, y-1/2, z'

loop_
_atom_site_aniso_label
_atom_site_aniso_U_11
_atom_site_aniso_U_22
_atom_site_aniso_U_33
_atom_site_aniso_U_12
_atom_site_aniso_U_13
_atom_site_aniso_U_23
Sb1 0.0290(2) 0.0242(2) 0.0215(2) -0.00461(12) 0.00429(12) -0.00552(12)
Sb2 0.0341(2) 0.0416(2) 0.0246(2) 0.0162(2) -0.00973(14) -0.01374(15)
F1 0.037(2) 0.032(2) 0.039(2) 0.0005(14) 0.0102(15) -0.0129(14)
F11 0.032(2) 0.061(2) 0.036(2) 0.001(2) 0.009(2) -0.006(2)
F12 0.041(2) 0.053(2) 0.033(2) 0.002(2) -0.0060(15) -0.021(2)
F13 0.056(2) 0.032(2) 0.042(2) -0.013(2) 0.004(2) 0.004(2)
F14 0.048(2) 0.048(2) 0.029(2) -0.004(2) -0.004(2) -0.0064(15)
F15 0.044(2) 0.030(2) 0.060(2) -0.007(2) 0.012(2) -0.003(2)
F21 0.058(4) 0.072(6) 0.069(5) 0.040(3) -0.012(3) -0.043(4)
F22 0.035(2) 0.037(3) 0.057(4) -0.005(2) 0.002(2) -0.024(3)
F23 0.062(4) 0.055(3) 0.017(2) 0.017(2) 0.005(2) 0.009(2)
F24 0.029(2) 0.054(3) 0.050(3) 0.004(2) -0.016(2) -0.018(2)
F25 0.093(5) 0.042(3) 0.041(3) 0.006(3) -0.009(3) 0.013(2)
C1 0.036(3) 0.028(2) 0.017(2) 0.001(2) -0.003(2) 0.006(2)
C2 0.037(3) 0.027(2) 0.023(2) -0.006(2) 0.007(2) -0.003(2)
C3 0.028(2) 0.022(2) 0.026(2) 0.001(2) -0.001(2) -0.003(2)
C4 0.031(2) 0.019(2) 0.021(2) 0.003(2) -0.004(2) 0.001(2)
C5 0.026(2) 0.023(2) 0.022(2) -0.003(2) 0.000(2) -0.002(2)
C6 0.030(2) 0.026(2) 0.023(2) -0.002(2) 0.005(2) -0.004(2)
C7 0.031(2) 0.023(2) 0.020(2) 0.000(2) 0.002(2) -0.004(2)
C8 0.037(3) 0.020(2) 0.030(3) -0.001(2) 0.000(2) 0.001(2)
C9 0.032(3) 0.026(2) 0.025(2) 0.004(2) -0.006(2) 0.001(2)
C10 0.030(3) 0.026(2) 0.025(2) -0.003(2) -0.004(2) -0.004(2)
C31 0.027(3) 0.034(3) 0.063(4) 0.007(2) -0.005(3) -0.021(3)
C51 0.040(3) 0.032(3) 0.036(3) -0.009(2) 0.006(3) -0.008(3)
C71 0.043(3) 0.027(3) 0.038(3) -0.002(2) 0.004(3) -0.014(2)

loop_
_atom_site_label
_atom_site_fract_x
_atom_site_fract_y
_atom_site_fract_z
_atom_site_U_iso_or_equiv
_atom_site_thermal_displace_type
_atom_site_calc_flag
_atom_site_refinement_flags
_atom_site_occupancy
_atom_site_type_symbol
Sb1 0.13593(3) 0.02241(2) 0.19756(2) 0.02489(13) Uani d . 1 Sb
Sb2 0.37921(3) -0.09929(3) 0.11100(2) 0.03342(14) Uani d D 1 Sb
F1 0.2878(3) -0.0085(2) 0.1547(2) 0.0359(8) Uani d D 1 F
F11 -0.0030(3) 0.0527(3) 0.2367(2) 0.0430(8) Uani d . 1 F
F12 0.2251(3) 0.0413(2) 0.2720(2) 0.0421(9) Uani d . 1 F
F13 0.1250(3) -0.0873(2) 0.2216(2) 0.0436(9) Uani d . 1 F
F14 0.0667(4) -0.0029(2) 0.1184(2) 0.0418(8) Uani d . 1 F
F15 0.1666(3) 0.1295(2) 0.1683(2) 0.0444(9) Uani d . 1 F
F21 0.4623(7) -0.1810(6) 0.0683(4) 0.066(2) Uani d P 0.800(8) F
F211 0.448(4) -0.194(4) 0.0784(18) 0.066 Uiso d PD 0.200(8) F
F22 0.2391(4) -0.1428(3) 0.0879(3) 0.0428(14) Uani d P 0.800(8) F
F221 0.2424(17) -0.1235(13) 0.0624(10) 0.045(7) Uiso d PD 0.200(8) F
F23 0.3777(5) -0.0307(3) 0.0370(2) 0.0447(14) Uani d P 0.800(8) F
F231 0.4489(18) -0.0320(11) 0.0506(9) 0.045 Uiso d PD 0.200(8) F
F24 0.5146(4) -0.0418(3) 0.1360(2) 0.0445(14) Uani d P 0.800(8) F
F241 0.4974(18) -0.0888(16) 0.1742(12) 0.097(11) Uiso d PD 0.200(8) F
F25 0.3765(6) -0.1504(4) 0.1896(3) 0.059(2) Uani d P 0.800(8) F
F251 0.3019(19) -0.1752(12) 0.1796(10) 0.058(6) Uiso d PD 0.200(8) F
C1 0.3186(5) -0.2033(3) 0.3198(2) 0.0267(10) Uani d . 1 C
C2 0.4304(5) -0.2391(3) 0.3081(3) 0.0288(11) Uani d . 1 C
H21 0.4274(5) -0.287(2) 0.2830(13) 0.036(13) Uiso d R 1 H
H22 0.471(2) -0.201(2) 0.2906(10) 0.036(13) Uiso d R 1 H
C3 0.4572(4) -0.2769(3) 0.3793(3) 0.0253(10) Uani d . 1 C
C4 0.3608(4) -0.3367(3) 0.3956(2) 0.0236(10) Uani d . 1 C
C5 0.2416(4) -0.2950(3) 0.3961(2) 0.0237(9) Uani d . 1 C
C6 0.2429(5) -0.2233(3) 0.4447(3) 0.0261(10) Uani d . 1 C
H6E 0.1684(5) -0.1954(3) 0.4437(3) 0.031 Uiso calc R 1 H
H6A 0.2545(5) -0.2445(3) 0.4886(3) 0.031 Uiso calc R 1 H
C7 0.3389(5) -0.1617(3) 0.4286(2) 0.0248(10) Uani d . 1 C
C8 0.3143(5) -0.1267(3) 0.3564(3) 0.0291(11) Uani d . 1 C
H81 0.239(3) -0.0962(14) 0.3573(3) 0.025(11) Uiso d R 1 H
H82 0.372(3) -0.0942(15) 0.3353(10) 0.025(11) Uiso d R 1 H
C9 0.2202(5) -0.2570(3) 0.3239(3) 0.0278(10) Uani d . 1 C
H91 0.2218(5) -0.2993(3) 0.2904(3) 0.033 Uiso calc R 1 H
H92 0.1476(5) -0.2269(3) 0.3214(3) 0.033 Uiso calc R 1 H
C10 0.4567(5) -0.2041(3) 0.4270(3) 0.0272(10) Uani d . 1 C
C31 0.5753(5) -0.3184(4) 0.3761(4) 0.0413(15) Uani d . 1 C
C51 0.1443(6) -0.3548(4) 0.4090(3) 0.0362(13) Uani d . 1 C
C71 0.3386(6) -0.0884(4) 0.4756(3) 0.0358(13) Uani d . 1 C
H311 0.584(6) -0.363(4) 0.349(4) 0.037(18) Uiso d . 1 H
H312 0.630(5) -0.272(4) 0.366(3) 0.026(16) Uiso d . 1 H
H313 0.595(6) -0.347(5) 0.427(4) 0.04(2) Uiso d . 1 H
H4E 0.353(6) -0.384(5) 0.360(4) 0.038(19) Uiso d . 1 H
H4A 0.378(6) -0.368(5) 0.439(4) 0.039(19) Uiso d . 1 H
H511 0.143(6) -0.398(4) 0.387(3) 0.027(9) Uiso d . 1 H
H512 0.065(6) -0.336(4) 0.408(3) 0.027(9) Uiso d . 1 H
H513 0.151(6) -0.377(4) 0.443(4) 0.027(9) Uiso d . 1 H
H711 0.357(5) -0.105(4) 0.523(3) 0.024(9) Uiso d . 1 H
H712 0.268(6) -0.063(4) 0.476(3) 0.024(9) Uiso d . 1 H
H713 0.397(6) -0.057(4) 0.474(3) 0.024(9) Uiso d . 1 H
H10E 0.514(6) -0.163(4) 0.412(3) 0.026(15) Uiso d . 1 H
H10A 0.474(5) -0.222(4) 0.467(3) 0.022(14) Uiso d . 1 H

loop_
_atom_type_symbol
_atom_type_description
_atom_type_scat_dispersion_real
_atom_type_scat_dispersion_imag
_atom_type_scat_source
C C 0.0033 0.0016 'International Tables Vol C Tables 4.2.6.8 and 6.1.1.4'
H H 0.0000 0.0000 'International Tables Vol C Tables 4.2.6.8 and 6.1.1.4'
F F 0.0171 0.0103 'International Tables Vol C Tables 4.2.6.8 and 6.1.1.4'
Sb Sb -0.5866 1.5461 'International Tables Vol C Tables 4.2.6.8 and 6.1.1.4'

loop_
_geom_angle_atom_site_label_1
_geom_angle_atom_site_label_2
_geom_angle_atom_site_label_3
_geom_angle
F14 Sb1 F13 89.4(2)
F14 Sb1 F11 93.7(2)
F13 Sb1 F11 94.7(2)
F14 Sb1 F12 171.7(2)
F13 Sb1 F12 88.8(2)
F11 Sb1 F12 94.6(2)
F14 Sb1 F15 90.5(2)
F13 Sb1 F15 172.2(2)
F11 Sb1 F15 93.1(2)
F12 Sb1 F15 90.2(2)
F14 Sb1 F1 86.5(2)
F13 Sb1 F1 86.3(2)
F11 Sb1 F1 179.0(2)
F12 Sb1 F1 85.3(2)
F15 Sb1 F1 85.9(2)
F241 Sb2 F25 56.3(7)
F241 Sb2 F22 148.4(8)
F25 Sb2 F22 92.1(3)
F241 Sb2 F21 90.8(9)
F25 Sb2 F21 95.7(3)
F22 Sb2 F21 93.4(3)
F241 Sb2 F211 90.6(9)
F25 Sb2 F211 86.9(9)
F22 Sb2 F211 88.0(9)
F21 Sb2 F211 10.5(9)
F241 Sb2 F23 120.4(8)
F25 Sb2 F23 170.9(2)
F22 Sb2 F23 90.7(3)
F21 Sb2 F23 92.8(3)
F211 Sb2 F23 101.9(9)
F241 Sb2 F231 95.2(8)
F25 Sb2 F231 151.5(7)
F22 Sb2 F231 116.4(6)
F21 Sb2 F231 83.2(7)
F211 Sb2 F231 93.7(8)
F23 Sb2 F231 27.0(6)
F241 Sb2 F24 34.2(7)
F25 Sb2 F24 90.0(3)
F22 Sb2 F24 172.9(2)
F21 Sb2 F24 93.1(3)
F211 Sb2 F24 98.8(9)
F23 Sb2 F24 86.2(2)
F231 Sb2 F24 61.7(6)
F241 Sb2 F221 167.0(9)
F25 Sb2 F221 110.8(6)
F22 Sb2 F221 18.7(6)
F21 Sb2 F221 92.0(7)
F211 Sb2 F221 89.8(9)
F23 Sb2 F221 72.2(6)
F231 Sb2 F221 97.7(7)
F24 Sb2 F221 157.9(6)
F241 Sb2 F1 90.5(8)
F25 Sb2 F1 86.2(2)
F22 Sb2 F1 86.3(2)
F21 Sb2 F1 178.1(3)
F211 Sb2 F1 170.8(8)
F23 Sb2 F1 85.4(2)
F231 Sb2 F1 95.3(6)
F24 Sb2 F1 87.2(2)
F221 Sb2 F1 87.1(7)
F241 Sb2 F251 84.2(7)
F25 Sb2 F251 28.0(6)
F22 Sb2 F251 64.2(6)
F21 Sb2 F251 96.7(7)
F211 Sb2 F251 86.2(8)
F23 Sb2 F251 153.5(6)
F231 Sb2 F251 179.5(8)
F24 Sb2 F251 117.8(6)
F221 Sb2 F251 82.8(7)
F1 Sb2 F251 84.8(6)
Sb1 F1 Sb2 145.5(2)
F221 F22 Sb2 88.2(19)
F22 F221 Sb2 73.1(19)
F231 F23 Sb2 73.6(11)
F23 F231 Sb2 79.4(12)
F241 F24 Sb2 72.7(11)
F24 F241 F25 131.6(16)
F24 F241 Sb2 73.1(11)
F25 F241 Sb2 59.7(7)
F251 F25 F241 155.1(16)
F251 F25 Sb2 91.0(12)
F241 F25 Sb2 64.1(7)
F25 F251 Sb2 61.0(10)
C2 C1 C9 118.4(5)
C2 C1 C8 117.6(5)
C9 C1 C8 117.6(5)
C1 C2 C3 100.1(4)
C4 C3 C31 112.5(5)
C4 C3 C10 110.6(4)
C31 C3 C10 111.9(5)
C4 C3 C2 107.6(4)
C31 C3 C2 107.6(5)
C10 C3 C2 106.4(4)
C3 C4 C5 112.1(4)
C51 C5 C6 112.6(5)
C51 C5 C4 112.6(5)
C6 C5 C4 109.4(4)
C51 C5 C9 106.9(5)
C6 C5 C9 107.7(4)
C4 C5 C9 107.4(4)
C7 C6 C5 111.3(4)
C10 C7 C71 111.5(5)
C10 C7 C6 110.8(4)
C71 C7 C6 111.8(5)
C10 C7 C8 107.3(4)
C71 C7 C8 107.6(4)
C6 C7 C8 107.6(4)
C1 C8 C7 99.5(4)
C1 C9 C5 99.5(4)
C7 C10 C3 111.4(4)

loop_
_geom_bond_atom_site_label_1
_geom_bond_atom_site_label_2
_geom_bond_distance
Sb1 F14 1.851(4)
Sb1 F13 1.852(4)
Sb1 F11 1.857(4)
Sb1 F12 1.862(4)
Sb1 F15 1.871(4)
Sb1 F1 2.021(3)
Sb2 F241 1.88(2)
Sb2 F25 1.809(5)
Sb2 F22 1.824(5)
Sb2 F21 1.855(10)
Sb2 F211 1.86(7)
Sb2 F23 1.879(5)
Sb2 F231 1.83(2)
Sb2 F24 1.889(5)
Sb2 F221 1.91(2)
Sb2 F1 2.020(3)
Sb2 F251 2.07(2)
F22 F221 0.61(2)
F23 F231 0.87(2)
F24 F241 1.11(2)
F241 F25 1.74(2)
F25 F251 0.97(2)
C1 C2 1.433(8)
C1 C9 1.433(8)
C1 C8 1.451(7)
C2 C3 1.610(7)
C3 C4 1.513(7)
C3 C31 1.520(8)
C3 C10 1.532(7)
C4 C5 1.533(7)
C5 C51 1.506(8)
C5 C6 1.531(7)
C5 C9 1.619(7)
C6 C7 1.527(7)
C7 C10 1.523(8)
C7 C71 1.529(7)
C7 C8 1.607(7)
